data_2229626
loop_
_publ_author_name
'Wei, Xin-Ping'
'Fu, Jian-Hua'
'Tan, Yue-He'
'Wang, Zhao-Yang'

_publ_section_title
;
 3-Bromo-5-methoxy-4-(4-methylpiperidin-1-yl)furan-2(5<i>H</i>)-one
;
_journal_coeditor_code EZ2228
_journal_issue 4
_journal_name_full 'Acta Crystallographica Section E'
_journal_page_first o862
_journal_paper_doi 10.1107/S1600536811008804
_journal_volume 67
_journal_year 2011
_chemical_formula_iupac 'C11 H16 Br N O3'
_chemical_formula_moiety 'C11 H16 Br N O3'
_chemical_formula_sum 'C11 H16 Br N O3'
_chemical_formula_weight 290.15
_chemical_name_systematic
;
3-Bromo-5-methoxy-4-(4-methylpiperidin-1-yl)furan-2(5<i>H</i>)-one
;
_space_group_IT_number 14
_symmetry_cell_setting monoclinic
_symmetry_space_group_name_Hall '-P 2ybc'
_symmetry_space_group_name_H-M 'P 1 21/c 1'
_atom_sites_solution_hydrogens geom
_atom_sites_solution_primary direct
_atom_sites_solution_secondary difmap
_audit_creation_method SHELXL-97
_cell_angle_alpha 90.00
_cell_angle_beta 103.312(3)
_cell_angle_gamma 90.00
_cell_formula_units_Z 8
_cell_length_a 12.681(3)
_cell_length_b 10.481(2)
_cell_length_c 19.947(4)
_cell_measurement_reflns_used 1634
_cell_measurement_temperature 298(2)
_cell_measurement_theta_max 19.85
_cell_measurement_theta_min 2.35
_cell_volume 2579.9(9)
_computing_cell_refinement 'SAINT (Bruker, 2008)'
_computing_data_collection 'APEX2 (Bruker, 2008)'
_computing_data_reduction 'SAINT (Bruker, 2008)'
_computing_molecular_graphics 'ORTEP-3 for Windows (Farrugia, 1997)'
_computing_publication_material 'SHELXL97 (Sheldrick, 2008)'
_computing_structure_refinement 'SHELXL97 (Sheldrick, 2008)'
_computing_structure_solution 'SHELXS97 (Sheldrick, 2008)'
_diffrn_ambient_temperature 298(2)
_diffrn_measured_fraction_theta_full 0.998
_diffrn_measured_fraction_theta_max 0.998
_diffrn_measurement_device_type 'Bruker APEXII area-detector'
_diffrn_measurement_method '\f and \w'
_diffrn_radiation_monochromator graphite
_diffrn_radiation_source 'fine-focus sealed tube'
_diffrn_radiation_type MoK\a
_diffrn_radiation_wavelength 0.71073
_diffrn_reflns_av_R_equivalents 0.0712
_diffrn_reflns_av_sigmaI/netI 0.1186
_diffrn_reflns_limit_h_max 15
_diffrn_reflns_limit_h_min -12
_diffrn_reflns_limit_k_max 10
_diffrn_reflns_limit_k_min -12
_diffrn_reflns_limit_l_max 23
_diffrn_reflns_limit_l_min -21
_diffrn_reflns_number 9692
_diffrn_reflns_theta_full 25.00
_diffrn_reflns_theta_max 25.00
_diffrn_reflns_theta_min 1.65
_exptl_absorpt_coefficient_mu 3.180
_exptl_absorpt_correction_T_max 0.529
_exptl_absorpt_correction_T_min 0.436
_exptl_absorpt_correction_type multi-scan
_exptl_absorpt_process_details '(SADABS; Sheldrick, 1996)'
_exptl_crystal_colour colourless
_exptl_crystal_density_diffrn 1.494
_exptl_crystal_density_method 'not measured'
_exptl_crystal_description block
_exptl_crystal_F_000 1184.0
_exptl_crystal_size_max 0.32
_exptl_crystal_size_mid 0.22
_exptl_crystal_size_min 0.20
_refine_diff_density_max 0.532
_refine_diff_density_min -0.401
_refine_ls_extinction_coef 0.0019(3)
_refine_ls_extinction_expression Fc^*^=kFc[1+0.001xFc^2^\l^3^/sin(2\q)]^-1/4^
_refine_ls_extinction_method none
_refine_ls_goodness_of_fit_ref 1.076
_refine_ls_hydrogen_treatment constr
_refine_ls_matrix_type full
_refine_ls_number_parameters 294
_refine_ls_number_reflns 4532
_refine_ls_number_restraints 0
_refine_ls_restrained_S_all 1.076
_refine_ls_R_factor_all 0.1611
_refine_ls_R_factor_gt 0.0492
_refine_ls_shift/su_max 0.002
_refine_ls_shift/su_mean 0.000
_refine_ls_structure_factor_coef Fsqd
_refine_ls_weighting_details 'calc w=1/[\s^2^(Fo^2^)+(0.0100P)^2^+0.0000P] where P=(Fo^2^+2Fc^2^)/3'
_refine_ls_weighting_scheme calc
_refine_ls_wR_factor_gt 0.0858
_refine_ls_wR_factor_ref 0.1091
_reflns_number_gt 1918
_reflns_number_total 4532
_reflns_threshold_expression I>2sigma(I)
_cod_data_source_file ez2228.cif
_cod_data_source_block I
_cod_original_sg_symbol_H-M 'P 21/c'
_cod_database_code 2229626
_cod_database_fobs_code 2229626

loop_
_symmetry_equiv_pos_as_xyz
'x, y, z'
'-x, y+1/2, -z+1/2'
'-x, -y, -z'
'x, -y-1/2, z-1/2'

loop_
_atom_site_type_symbol
_atom_site_label
_atom_site_fract_x
_atom_site_fract_y
_atom_site_fract_z
_atom_site_U_iso_or_equiv
_atom_site_adp_type
_atom_site_calc_flag
_atom_site_refinement_flags
_atom_site_occupancy
_atom_site_disorder_assembly
_atom_site_disorder_group
Br Br2 1.00048(5) 1.05226(7) 0.10092(4) 0.1027(3) Uani d . 1 . .
Br Br1 0.31941(5) 0.60499(6) 0.02155(3) 0.0912(3) Uani d . 1 . .
O O1 0.6037(3) 0.5375(5) 0.1551(2) 0.0872(12) Uani d . 1 . .
O O3 0.5606(3) 0.3404(4) 0.1959(2) 0.0843(12) Uani d . 1 . .
O O2 0.5209(4) 0.7230(5) 0.1260(2) 0.1044(15) Uani d . 1 . .
C C5 0.5192(6) 0.6083(8) 0.1194(3) 0.0754(18) Uani d . 1 . .
C C3 0.4753(4) 0.4075(7) 0.0838(3) 0.0568(15) Uani d . 1 . .
C C4 0.4409(5) 0.5293(7) 0.0769(3) 0.0659(16) Uani d . 1 . .
C C2 0.5806(4) 0.4055(7) 0.1396(3) 0.0721(17) Uani d . 1 . .
H H2 0.6391 0.3649 0.1227 0.087 Uiso calc R 1 . .
C C1 0.6544(5) 0.3198(6) 0.2495(3) 0.110(2) Uani d . 1 . .
H H1A 0.6972 0.2529 0.2363 0.165 Uiso calc R 1 . .
H H1B 0.6330 0.2958 0.2908 0.165 Uiso calc R 1 . .
H H1C 0.6963 0.3969 0.2574 0.165 Uiso calc R 1 . .
N N1 0.4366(3) 0.2963(5) 0.0557(2) 0.0683(13) Uani d . 1 . .
C C7 0.2661(4) 0.1774(6) 0.0317(3) 0.0731(17) Uani d . 1 . .
H H7A 0.1984 0.1664 -0.0022 0.088 Uiso calc R 1 . .
H H7B 0.2488 0.2032 0.0746 0.088 Uiso calc R 1 . .
C C6 0.3293(4) 0.2803(6) 0.0083(3) 0.0827(18) Uani d . 1 . .
H H6A 0.3388 0.2601 -0.0374 0.099 Uiso calc R 1 . .
H H6B 0.2894 0.3598 0.0055 0.099 Uiso calc R 1 . .
C C9 0.2606(5) -0.0513(6) 0.0690(3) 0.103(2) Uani d . 1 . .
H H9A 0.2400 -0.0211 0.1096 0.155 Uiso calc R 1 . .
H H9B 0.3043 -0.1265 0.0800 0.155 Uiso calc R 1 . .
H H9C 0.1967 -0.0712 0.0342 0.155 Uiso calc R 1 . .
C C10 0.4353(4) 0.0719(6) 0.0911(3) 0.0815(19) Uani d . 1 . .
H H10A 0.4256 0.0943 0.1365 0.098 Uiso calc R 1 . .
H H10B 0.4767 -0.0066 0.0952 0.098 Uiso calc R 1 . .
C C8 0.3248(4) 0.0513(6) 0.0424(3) 0.0691(16) Uani d . 1 . .
H H8 0.3367 0.0231 -0.0021 0.083 Uiso calc R 1 . .
C C11 0.4969(4) 0.1773(6) 0.0647(3) 0.0811(18) Uani d . 1 . .
H H11A 0.5659 0.1904 0.0970 0.097 Uiso calc R 1 . .
H H11B 0.5113 0.1517 0.0209 0.097 Uiso calc R 1 . .
O O5 0.7183(3) 1.0359(4) 0.1600(2) 0.0824(12) Uani d . 1 . .
O O4 0.7657(3) 0.8990(4) 0.25277(19) 0.0886(12) Uani d . 1 . .
O O6 0.7896(4) 1.2032(4) 0.1166(2) 0.1009(16) Uani d . 1 . .
C C14 0.8835(4) 1.0052(7) 0.1380(3) 0.0617(16) Uani d . 1 . .
C C12 0.7516(4) 0.9100(6) 0.1824(3) 0.0692(16) Uani d . 1 . .
H H12 0.6996 0.8466 0.1583 0.083 Uiso calc R 1 . .
C C16 0.6662(5) 0.8945(7) 0.2747(3) 0.124(2) Uani d . 1 . .
H H16A 0.6295 0.9749 0.2652 0.186 Uiso calc R 1 . .
H H16B 0.6811 0.8776 0.3233 0.186 Uiso calc R 1 . .
H H16C 0.6212 0.8280 0.2503 0.186 Uiso calc R 1 . .
C C13 0.7992(5) 1.0965(8) 0.1355(3) 0.0693(18) Uani d . 1 . .
C C15 0.8619(4) 0.8930(8) 0.1651(3) 0.0644(16) Uani d . 1 . .
N N2 0.9149(4) 0.7825(6) 0.1810(3) 0.0830(15) Uani d . 1 . .
C C18 0.8795(5) 0.5583(6) 0.1524(4) 0.095(2) Uani d . 1 . .
H H18A 0.8384 0.5771 0.1061 0.114 Uiso calc R 1 . .
H H18B 0.8503 0.4808 0.1676 0.114 Uiso calc R 1 . .
C C19 0.9979(5) 0.5364(7) 0.1510(3) 0.092(2) Uani d . 1 . .
H H19 1.0364 0.5084 0.1970 0.110 Uiso calc R 1 . .
C C17 0.8655(5) 0.6668(7) 0.1997(3) 0.099(2) Uani d . 1 . .
H H17A 0.7889 0.6814 0.1964 0.118 Uiso calc R 1 . .
H H17B 0.8989 0.6443 0.2470 0.118 Uiso calc R 1 . .
C C21 1.0304(4) 0.7653(6) 0.1837(4) 0.107(2) Uani d . 1 . .
H H21A 1.0684 0.7449 0.2305 0.129 Uiso calc R 1 . .
H H21B 1.0602 0.8442 0.1705 0.129 Uiso calc R 1 . .
C C20 1.0469(5) 0.6595(7) 0.1359(4) 0.102(2) Uani d . 1 . .
H H20A 1.0150 0.6843 0.0888 0.122 Uiso calc R 1 . .
H H20B 1.1240 0.6473 0.1401 0.122 Uiso calc R 1 . .
C C22 1.0082(6) 0.4312(7) 0.0999(4) 0.153(3) Uani d . 1 . .
H H22A 0.9635 0.4515 0.0554 0.230 Uiso calc R 1 . .
H H22B 0.9853 0.3515 0.1155 0.230 Uiso calc R 1 . .
H H22C 1.0824 0.4246 0.0966 0.230 Uiso calc R 1 . .

loop_
_atom_site_aniso_label
_atom_site_aniso_U_11
_atom_site_aniso_U_22
_atom_site_aniso_U_33
_atom_site_aniso_U_12
_atom_site_aniso_U_13
_atom_site_aniso_U_23
Br2 0.0775(5) 0.1390(7) 0.1017(6) -0.0027(4) 0.0413(4) -0.0018(4)
Br1 0.0840(5) 0.0931(5) 0.0904(5) 0.0209(4) 0.0077(4) 0.0021(4)
O1 0.062(3) 0.103(4) 0.088(3) -0.009(3) 0.001(2) -0.025(3)
O3 0.054(2) 0.132(4) 0.062(3) 0.015(2) 0.003(2) 0.006(2)
O2 0.104(4) 0.088(4) 0.117(4) -0.008(3) 0.017(3) -0.025(3)
C5 0.076(5) 0.083(5) 0.076(5) 0.010(5) 0.034(4) -0.009(5)
C3 0.049(4) 0.063(5) 0.060(4) -0.013(4) 0.013(3) -0.008(3)
C4 0.065(4) 0.084(5) 0.052(4) -0.023(4) 0.021(3) -0.016(4)
C2 0.055(4) 0.105(6) 0.054(4) 0.003(4) 0.009(3) -0.003(4)
C1 0.085(5) 0.176(7) 0.055(4) 0.022(4) -0.011(4) 0.004(4)
N1 0.051(3) 0.065(4) 0.077(3) 0.010(3) -0.010(3) 0.004(3)
C7 0.050(4) 0.094(5) 0.064(4) 0.002(4) -0.009(3) -0.005(3)
C6 0.068(4) 0.089(5) 0.070(4) 0.003(4) -0.028(3) -0.003(3)
C9 0.082(5) 0.106(5) 0.117(6) 0.004(4) 0.013(4) 0.002(4)
C10 0.063(4) 0.088(5) 0.080(4) 0.023(4) -0.009(4) 0.000(3)
C8 0.062(4) 0.073(4) 0.068(4) 0.014(4) 0.006(3) -0.011(3)
C11 0.058(4) 0.097(5) 0.082(4) 0.011(4) 0.002(3) -0.019(4)
O5 0.050(3) 0.108(4) 0.087(3) 0.009(3) 0.010(2) 0.002(3)
O4 0.061(3) 0.156(4) 0.049(3) -0.007(2) 0.013(2) -0.003(2)
O6 0.088(3) 0.092(4) 0.123(4) 0.018(3) 0.027(3) 0.011(3)
C14 0.045(4) 0.084(5) 0.056(4) -0.001(4) 0.011(3) -0.005(3)
C12 0.047(4) 0.111(5) 0.050(4) 0.002(4) 0.011(3) -0.014(4)
C16 0.101(6) 0.197(7) 0.090(5) -0.003(5) 0.056(4) 0.010(5)
C13 0.052(4) 0.093(6) 0.062(4) 0.012(5) 0.011(3) -0.014(4)
C15 0.040(4) 0.099(5) 0.049(3) 0.008(4) -0.002(3) -0.021(4)
N2 0.044(3) 0.090(4) 0.112(4) 0.000(3) 0.010(3) -0.002(3)
C18 0.064(5) 0.089(5) 0.122(6) 0.007(4) -0.001(4) 0.024(4)
C19 0.076(5) 0.083(5) 0.105(5) 0.011(4) -0.003(4) 0.018(4)
C17 0.077(5) 0.112(6) 0.103(6) 0.013(5) 0.013(4) 0.025(5)
C21 0.037(4) 0.101(6) 0.170(7) 0.003(4) -0.007(4) -0.004(5)
C20 0.067(5) 0.095(6) 0.142(6) 0.018(5) 0.024(4) 0.005(5)
C22 0.160(9) 0.116(7) 0.195(9) 0.006(5) 0.065(7) -0.042(6)

loop_
_atom_type_symbol
_atom_type_description
_atom_type_scat_dispersion_real
_atom_type_scat_dispersion_imag
_atom_type_scat_source
C C 0.0033 0.0016 'International Tables Vol C Tables 4.2.6.8 and 6.1.1.4'
H H 0.0000 0.0000 'International Tables Vol C Tables 4.2.6.8 and 6.1.1.4'
N N 0.0061 0.0033 'International Tables Vol C Tables 4.2.6.8 and 6.1.1.4'
O O 0.0106 0.0060 'International Tables Vol C Tables 4.2.6.8 and 6.1.1.4'
Br Br -0.2901 2.4595 'International Tables Vol C Tables 4.2.6.8 and 6.1.1.4'

loop_
_geom_angle_atom_site_label_1
_geom_angle_atom_site_label_2
_geom_angle_atom_site_label_3
_geom_angle_site_symmetry_1
_geom_angle_site_symmetry_3
_geom_angle
_geom_angle_publ_flag
C5 O1 C2 . . 108.4(5) ?
C2 O3 C1 . . 114.0(4) ?
O2 C5 O1 . . 119.5(7) ?
O2 C5 C4 . . 129.7(7) ?
O1 C5 C4 . . 110.7(6) ?
N1 C3 C4 . . 134.9(5) ?
N1 C3 C2 . . 117.9(6) ?
C4 C3 C2 . . 107.2(5) ?
C3 C4 C5 . . 109.1(6) ?
C3 C4 Br1 . . 132.2(4) ?
C5 C4 Br1 . . 118.6(6) ?
O3 C2 O1 . . 111.5(5) ?
O3 C2 C3 . . 107.7(5) ?
O1 C2 C3 . . 104.1(5) ?
O3 C2 H2 . . 111.1 ?
O1 C2 H2 . . 111.1 ?
C3 C2 H2 . . 111.1 ?
O3 C1 H1A . . 109.5 ?
O3 C1 H1B . . 109.5 ?
H1A C1 H1B . . 109.5 ?
O3 C1 H1C . . 109.5 ?
H1A C1 H1C . . 109.5 ?
H1B C1 H1C . . 109.5 ?
C3 N1 C11 . . 124.4(5) ?
C3 N1 C6 . . 124.2(5) ?
C11 N1 C6 . . 111.2(4) ?
C6 C7 C8 . . 113.4(5) ?
C6 C7 H7A . . 108.9 ?
C8 C7 H7A . . 108.9 ?
C6 C7 H7B . . 108.9 ?
C8 C7 H7B . . 108.9 ?
H7A C7 H7B . . 107.7 ?
N1 C6 C7 . . 111.6(4) ?
N1 C6 H6A . . 109.3 ?
C7 C6 H6A . . 109.3 ?
N1 C6 H6B . . 109.3 ?
C7 C6 H6B . . 109.3 ?
H6A C6 H6B . . 108.0 ?
C8 C9 H9A . . 109.5 ?
C8 C9 H9B . . 109.5 ?
H9A C9 H9B . . 109.5 ?
C8 C9 H9C . . 109.5 ?
H9A C9 H9C . . 109.5 ?
H9B C9 H9C . . 109.5 ?
C11 C10 C8 . . 110.6(5) ?
C11 C10 H10A . . 109.5 ?
C8 C10 H10A . . 109.5 ?
C11 C10 H10B . . 109.5 ?
C8 C10 H10B . . 109.5 ?
H10A C10 H10B . . 108.1 ?
C7 C8 C9 . . 112.6(5) ?
C7 C8 C10 . . 108.5(4) ?
C9 C8 C10 . . 111.5(5) ?
C7 C8 H8 . . 108.0 ?
C9 C8 H8 . . 108.0 ?
C10 C8 H8 . . 108.0 ?
N1 C11 C10 . . 111.7(5) ?
N1 C11 H11A . . 109.3 ?
C10 C11 H11A . . 109.3 ?
N1 C11 H11B . . 109.3 ?
C10 C11 H11B . . 109.3 ?
H11A C11 H11B . . 107.9 ?
C13 O5 C12 . . 110.1(5) ?
C12 O4 C16 . . 113.4(4) ?
C15 C14 C13 . . 112.3(6) ?
C15 C14 Br2 . . 129.9(5) ?
C13 C14 Br2 . . 117.7(5) ?
O4 C12 O5 . . 110.8(5) ?
O4 C12 C15 . . 108.0(4) ?
O5 C12 C15 . . 105.0(5) ?
O4 C12 H12 . . 111.0 ?
O5 C12 H12 . . 111.0 ?
C15 C12 H12 . . 111.0 ?
O4 C16 H16A . . 109.5 ?
O4 C16 H16B . . 109.5 ?
H16A C16 H16B . . 109.5 ?
O4 C16 H16C . . 109.5 ?
H16A C16 H16C . . 109.5 ?
H16B C16 H16C . . 109.5 ?
O6 C13 O5 . . 121.1(6) ?
O6 C13 C14 . . 132.1(7) ?
O5 C13 C14 . . 106.8(6) ?
N2 C15 C14 . . 135.3(6) ?
N2 C15 C12 . . 119.0(6) ?
C14 C15 C12 . . 105.7(6) ?
C15 N2 C17 . . 124.0(5) ?
C15 N2 C21 . . 123.9(6) ?
C17 N2 C21 . . 112.0(5) ?
C17 C18 C19 . . 112.4(5) ?
C17 C18 H18A . . 109.1 ?
C19 C18 H18A . . 109.1 ?
C17 C18 H18B . . 109.1 ?
C19 C18 H18B . . 109.1 ?
H18A C18 H18B . . 107.8 ?
C20 C19 C18 . . 109.3(5) ?
C20 C19 C22 . . 112.7(7) ?
C18 C19 C22 . . 110.9(6) ?
C20 C19 H19 . . 107.9 ?
C18 C19 H19 . . 107.9 ?
C22 C19 H19 . . 107.9 ?
N2 C17 C18 . . 110.3(6) ?
N2 C17 H17A . . 109.6 ?
C18 C17 H17A . . 109.6 ?
N2 C17 H17B . . 109.6 ?
C18 C17 H17B . . 109.6 ?
H17A C17 H17B . . 108.1 ?
N2 C21 C20 . . 110.5(5) ?
N2 C21 H21A . . 109.5 ?
C20 C21 H21A . . 109.5 ?
N2 C21 H21B . . 109.5 ?
C20 C21 H21B . . 109.5 ?
H21A C21 H21B . . 108.1 ?
C19 C20 C21 . . 112.5(6) ?
C19 C20 H20A . . 109.1 ?
C21 C20 H20A . . 109.1 ?
C19 C20 H20B . . 109.1 ?
C21 C20 H20B . . 109.1 ?
H20A C20 H20B . . 107.8 ?
C19 C22 H22A . . 109.5 ?
C19 C22 H22B . . 109.5 ?
H22A C22 H22B . . 109.5 ?
C19 C22 H22C . . 109.5 ?
H22A C22 H22C . . 109.5 ?
H22B C22 H22C . . 109.5 ?

loop_
_geom_bond_atom_site_label_1
_geom_bond_atom_site_label_2
_geom_bond_site_symmetry_2
_geom_bond_distance
_geom_bond_publ_flag
Br2 C14 . 1.870(6) ?
Br1 C4 . 1.855(6) ?
O1 C5 . 1.362(7) ?
O1 C2 . 1.433(6) ?
O3 C2 . 1.387(6) ?
O3 C1 . 1.420(6) ?
O2 C5 . 1.209(6) ?
C5 C4 . 1.414(8) ?
C3 N1 . 1.337(6) ?
C3 C4 . 1.345(7) ?
C3 C2 . 1.529(7) ?
C2 H2 . 0.9800 ?
C1 H1A . 0.9600 ?
C1 H1B . 0.9600 ?
C1 H1C . 0.9600 ?
N1 C11 . 1.452(6) ?
N1 C6 . 1.476(6) ?
C7 C6 . 1.481(7) ?
C7 C8 . 1.508(6) ?
C7 H7A . 0.9700 ?
C7 H7B . 0.9700 ?
C6 H6A . 0.9700 ?
C6 H6B . 0.9700 ?
C9 C8 . 1.517(7) ?
C9 H9A . 0.9600 ?
C9 H9B . 0.9600 ?
C9 H9C . 0.9600 ?
C10 C11 . 1.517(7) ?
C10 C8 . 1.525(7) ?
C10 H10A . 0.9700 ?
C10 H10B . 0.9700 ?
C8 H8 . 0.9800 ?
C11 H11A . 0.9700 ?
C11 H11B . 0.9700 ?
O5 C13 . 1.388(7) ?
O5 C12 . 1.425(6) ?
O4 C12 . 1.379(6) ?
O4 C16 . 1.428(6) ?
O6 C13 . 1.178(6) ?
C14 C15 . 1.348(7) ?
C14 C13 . 1.427(8) ?
C12 C15 . 1.526(7) ?
C12 H12 . 0.9800 ?
C16 H16A . 0.9600 ?
C16 H16B . 0.9600 ?
C16 H16C . 0.9600 ?
C15 N2 . 1.340(7) ?
N2 C17 . 1.452(7) ?
N2 C21 . 1.464(6) ?
C18 C17 . 1.514(7) ?
C18 C19 . 1.526(8) ?
C18 H18A . 0.9700 ?
C18 H18B . 0.9700 ?
C19 C20 . 1.492(8) ?
C19 C22 . 1.527(8) ?
C19 H19 . 0.9800 ?
C17 H17A . 0.9700 ?
C17 H17B . 0.9700 ?
C21 C20 . 1.509(8) ?
C21 H21A . 0.9700 ?
C21 H21B . 0.9700 ?
C20 H20A . 0.9700 ?
C20 H20B . 0.9700 ?
C22 H22A . 0.9600 ?
C22 H22B . 0.9600 ?
C22 H22C . 0.9600 ?

loop_
_geom_hbond_atom_site_label_D
_geom_hbond_atom_site_label_H
_geom_hbond_atom_site_label_A
_geom_hbond_site_symmetry_A
_geom_hbond_distance_DH
_geom_hbond_distance_HA
_geom_hbond_distance_DA
_geom_hbond_angle_DHA
C12 H12 O2 . 0.98 2.56 3.486(7) 157
C2 H2 O6 1_545 0.98 2.58 3.505(7) 158
C2 H2 Br1 3_665 0.98 3.06 3.718(6) 126

loop_
_geom_torsion_atom_site_label_1
_geom_torsion_atom_site_label_2
_geom_torsion_atom_site_label_3
_geom_torsion_atom_site_label_4
_geom_torsion_site_symmetry_1
_geom_torsion_site_symmetry_2
_geom_torsion_site_symmetry_3
_geom_torsion_site_symmetry_4
_geom_torsion
_geom_torsion_publ_flag
C2 O1 C5 O2 . . . . 178.6(5) ?
C2 O1 C5 C4 . . . . -3.1(6) ?
N1 C3 C4 C5 . . . . -178.2(6) ?
C2 C3 C4 C5 . . . . 4.6(6) ?
N1 C3 C4 Br1 . . . . -1.2(10) ?
C2 C3 C4 Br1 . . . . -178.5(4) ?
O2 C5 C4 C3 . . . . 177.0(6) ?
O1 C5 C4 C3 . . . . -1.1(6) ?
O2 C5 C4 Br1 . . . . -0.5(9) ?
O1 C5 C4 Br1 . . . . -178.5(4) ?
C1 O3 C2 O1 . . . . -72.3(6) ?
C1 O3 C2 C3 . . . . 174.1(5) ?
C5 O1 C2 O3 . . . . -110.3(5) ?
C5 O1 C2 C3 . . . . 5.5(6) ?
N1 C3 C2 O3 . . . . -65.6(6) ?
C4 C3 C2 O3 . . . . 112.3(5) ?
N1 C3 C2 O1 . . . . 176.0(4) ?
C4 C3 C2 O1 . . . . -6.2(6) ?
C4 C3 N1 C11 . . . . 170.9(6) ?
C2 C3 N1 C11 . . . . -12.0(8) ?
C4 C3 N1 C6 . . . . -5.5(9) ?
C2 C3 N1 C6 . . . . 171.6(5) ?
C3 N1 C6 C7 . . . . -127.5(5) ?
C11 N1 C6 C7 . . . . 55.6(6) ?
C8 C7 C6 N1 . . . . -55.0(6) ?
C6 C7 C8 C9 . . . . 177.7(5) ?
C6 C7 C8 C10 . . . . 53.9(6) ?
C11 C10 C8 C7 . . . . -53.9(6) ?
C11 C10 C8 C9 . . . . -178.4(5) ?
C3 N1 C11 C10 . . . . 125.8(5) ?
C6 N1 C11 C10 . . . . -57.4(6) ?
C8 C10 C11 N1 . . . . 57.5(6) ?
C16 O4 C12 O5 . . . . 74.2(6) ?
C16 O4 C12 C15 . . . . -171.3(5) ?
C13 O5 C12 O4 . . . . 112.8(5) ?
C13 O5 C12 C15 . . . . -3.5(5) ?
C12 O5 C13 O6 . . . . -177.4(5) ?
C12 O5 C13 C14 . . . . 3.7(5) ?
C15 C14 C13 O6 . . . . 178.8(6) ?
Br2 C14 C13 O6 . . . . -4.0(9) ?
C15 C14 C13 O5 . . . . -2.5(6) ?
Br2 C14 C13 O5 . . . . 174.7(3) ?
C13 C14 C15 N2 . . . . -176.5(5) ?
Br2 C14 C15 N2 . . . . 6.8(9) ?
C13 C14 C15 C12 . . . . 0.3(6) ?
Br2 C14 C15 C12 . . . . -176.4(4) ?
O4 C12 C15 N2 . . . . 61.0(6) ?
O5 C12 C15 N2 . . . . 179.3(4) ?
O4 C12 C15 C14 . . . . -116.4(5) ?
O5 C12 C15 C14 . . . . 1.9(5) ?
C14 C15 N2 C17 . . . . -169.3(6) ?
C12 C15 N2 C17 . . . . 14.2(7) ?
C14 C15 N2 C21 . . . . 12.8(10) ?
C12 C15 N2 C21 . . . . -163.7(5) ?
C17 C18 C19 C20 . . . . -52.1(7) ?
C17 C18 C19 C22 . . . . -177.0(6) ?
C15 N2 C17 C18 . . . . 123.8(6) ?
C21 N2 C17 C18 . . . . -58.1(6) ?
C19 C18 C17 N2 . . . . 55.1(7) ?
C15 N2 C21 C20 . . . . -123.3(6) ?
C17 N2 C21 C20 . . . . 58.7(7) ?
C18 C19 C20 C21 . . . . 52.5(7) ?
C22 C19 C20 C21 . . . . 176.4(6) ?
N2 C21 C20 C19 . . . . -56.3(7) ?
